data_2007344
loop_
_publ_author_name
'Sassmannshausen, Markus'
'Lutz, Heinz Dieter'

_publ_section_title
;
 Caesium Nickel(II) Trichloride, CsNiCl~3~, and Tricaesium Nickel(II)
 Pentachloride, Cs~3~NiCl~5~
;
_journal_issue 6
_journal_name_full 'Acta Crystallographica Section C'
_journal_page_first 704
_journal_page_last 706
_journal_paper_doi 10.1107/S0108270197019598
_journal_volume 54
_journal_year 1998
_chemical_formula_moiety 'Cs Ni Cl3 '
_chemical_formula_sum 'Cl3 Cs Ni'
_chemical_formula_weight 297.97
_chemical_name_common 'Caesium nickel chloride'
_chemical_name_systematic
;
 Caesium nickel(II) chloride'
;
_space_group_IT_number 194
_symmetry_cell_setting hexagonal
_symmetry_space_group_name_Hall '-P 6c 2c'
_symmetry_space_group_name_H-M 'P 63/m m c'
_audit_creation_method SHELXL
_cell_angle_alpha 90.00
_cell_angle_beta 90.00
_cell_angle_gamma 120.00
_cell_formula_units_Z 2
_cell_length_a 7.1710(10)
_cell_length_b 7.1710(10)
_cell_length_c 5.944(3)
_cell_measurement_reflns_used 15
_cell_measurement_temperature 293(2)
_cell_measurement_theta_max 42.0
_cell_measurement_theta_min 7.1
_cell_volume 264.71(14)
_computing_cell_refinement 'LSUCR (Evans et al., 1963)'
_computing_data_collection 'CAD-4 Software (Enraf Nonius, 1989)'
_computing_data_reduction 'NRCVAX (Gabe et al., 1989)'
_computing_molecular_graphics 'ATOMS (Dowty, 1995)'
_computing_publication_material SHELXL93
_computing_structure_refinement 'SHELXL93 (Sheldrick, 1993)'
_computing_structure_solution 'SHELXS86 (Sheldrick, 1985)'
_diffrn_ambient_temperature 293(2)
_diffrn_measurement_device 'Enraf Nonius CAD4'
_diffrn_measurement_method '\w scans'
_diffrn_radiation_monochromator graphite
_diffrn_radiation_source 'fine-focus sealed tube'
_diffrn_radiation_type MoK\a
_diffrn_radiation_wavelength 0.71069
_diffrn_reflns_av_R_equivalents 0.0161
_diffrn_reflns_av_sigmaI/netI 0.0063
_diffrn_reflns_limit_h_max 11
_diffrn_reflns_limit_h_min -11
_diffrn_reflns_limit_k_max 11
_diffrn_reflns_limit_k_min -11
_diffrn_reflns_limit_l_max 9
_diffrn_reflns_limit_l_min 0
_diffrn_reflns_number 2344
_diffrn_reflns_theta_max 34.60
_diffrn_reflns_theta_min 3.28
_diffrn_standards_decay_% 1.3
_diffrn_standards_interval_time 120
_diffrn_standards_number 3
_exptl_absorpt_coefficient_mu 11.774
_exptl_absorpt_correction_T_max 0.308
_exptl_absorpt_correction_T_min 0.245
_exptl_absorpt_correction_type '\y scans (North et al., 1968)'
_exptl_crystal_colour orange
_exptl_crystal_density_diffrn 3.738
_exptl_crystal_density_meas ?
_exptl_crystal_description needle
_exptl_crystal_F_000 268
_exptl_crystal_size_max 0.32
_exptl_crystal_size_mid 0.10
_exptl_crystal_size_min 0.10
_refine_diff_density_max 0.660
_refine_diff_density_min -0.783
_refine_ls_extinction_coef 0.061(3)
_refine_ls_extinction_method 'SHELXL93 (Sheldrick, 1993)'
_refine_ls_goodness_of_fit_all 1.437
_refine_ls_goodness_of_fit_obs 1.465
_refine_ls_hydrogen_treatment none
_refine_ls_matrix_type full
_refine_ls_number_parameters 10
_refine_ls_number_reflns 247
_refine_ls_number_restraints 0
_refine_ls_restrained_S_all 1.436
_refine_ls_restrained_S_obs 1.465
_refine_ls_R_factor_all 0.0164
_refine_ls_R_factor_obs .0144
_refine_ls_shift/esd_max 0.000
_refine_ls_shift/esd_mean 0.000
_refine_ls_structure_factor_coef Fsqd
_refine_ls_weighting_details 'w = 1/[\s^2^(Fo^2^)+(0.0146P)^2^+0.0391P] where P=(Fo^2^+2Fc^2^)/3'
_refine_ls_weighting_scheme calc
_refine_ls_wR_factor_all 0.0312
_refine_ls_wR_factor_obs .0304
_reflns_number_observed 227
_reflns_number_total 247
_reflns_observed_criterion >2sigma(I)
_cod_data_source_file jz1253.cif
_cod_data_source_block 1
_cod_depositor_comments
;
The following automatic conversions were performed:

'_exptl_crystal_density_meas' value 'not measured' was changed to '?'
- the value is perceived as not measured.

Automatic conversion script
Id: cif_fix_values 3008 2015-01-20 13:52:24Z robertas 

The following automatic conversions were performed:

'_refine_ls_weighting_scheme' value 'calc w =
1/[\s^2^(Fo^2^)+(0.0146P)^2^+0.0391P] where P=(Fo^2^+2Fc^2^)/3' was
changed to 'calc'. New tag '_refine_ls_weighting_details' was
created. The value of the new tag was set to 'w =
1/[\s^2^(Fo^2^)+(0.0146P)^2^+0.0391P] where P=(Fo^2^+2Fc^2^)/3'.

Automatic conversion script
Id: cif_fix_values 3143 2015-03-26 13:38:13Z robertas 
;
_cod_database_code 2007344

loop_
_symmetry_equiv_pos_as_xyz
'x, y, z'
'-y, x-y, z'
'-x+y, -x, z'
'-x, -y, z+1/2'
'y, -x+y, z+1/2'
'x-y, x, z+1/2'
'y, x, -z'
'x-y, -y, -z'
'-x, -x+y, -z'
'-y, -x, -z+1/2'
'-x+y, y, -z+1/2'
'x, x-y, -z+1/2'
'-x, -y, -z'
'y, -x+y, -z'
'x-y, x, -z'
'x, y, -z-1/2'
'-y, x-y, -z-1/2'
'-x+y, -x, -z-1/2'
'-y, -x, z'
'-x+y, y, z'
'x, x-y, z'
'y, x, z-1/2'
'x-y, -y, z-1/2'
'-x, -x+y, z-1/2'

loop_
_atom_site_aniso_label
_atom_site_aniso_U_11
_atom_site_aniso_U_22
_atom_site_aniso_U_33
_atom_site_aniso_U_12
_atom_site_aniso_U_13
_atom_site_aniso_U_23
Cs .02255(11) .02255(11) .0321(2) .01127(5) .000 .000
Ni .01680(13) .01680(13) .0125(2) .00840(7) .000 .000
Cl .0215(2) .0215(2) .0172(2) .0135(2) .000 .000

loop_
_atom_site_label
_atom_site_fract_x
_atom_site_fract_y
_atom_site_fract_z
_atom_site_U_iso_or_equiv
_atom_site_thermal_displace_type
_atom_site_calc_flag
_atom_site_refinement_flags
_atom_site_occupancy
_atom_site_disorder_group
_atom_site_type_symbol
Cs .3333 .6667 .7500 .02572(10) Uani d S 1 . Cs
Ni .0000 .0000 .0000 .01536(11) Uani d S 1 . Ni
Cl .15346(4) .30692(4) .2500 .01883(11) Uani d S 1 . Cl

loop_
_atom_type_symbol
_atom_type_description
_atom_type_scat_dispersion_real
_atom_type_scat_dispersion_imag
_atom_type_scat_source
Cl Cl 0.1484 0.1585 'International Tables Vol C Tables 4.2.6.8 and 6.1.1.4'
Ni Ni 0.3393 1.1124 'International Tables Vol C Tables 4.2.6.8 and 6.1.1.4'
Cs Cs -0.3680 2.1192 'International Tables Vol C Tables 4.2.6.8 and 6.1.1.4'

loop_
_geom_angle_atom_site_label_1
_geom_angle_atom_site_label_2
_geom_angle_atom_site_label_3
_geom_angle_site_symmetry_1
_geom_angle_site_symmetry_3
_geom_angle
_geom_angle_publ_flag
Cl Cs Cl 13_566 14_566 54.76(2) ?
Cl Cs Cl 13_566 15_556 65.24(2) ?
Cl Cs Cl 14_566 15_556 120.0 ?
Cl Cs Cl 13_566 15_666 120.0 ?
Cl Cs Cl 14_566 15_666 65.24(2) ?
Cl Cs Cl 15_556 15_666 174.76(2) ?
Cl Cs Cl 13_566 14_556 120.0 ?
Cl Cs Cl 14_566 14_556 174.76(2) ?
Cl Cs Cl 15_556 14_556 54.76(2) ?
Cl Cs Cl 15_666 14_556 120.0 ?
Cl Cs Cl 13_566 13_666 174.76(2) ?
Cl Cs Cl 14_566 13_666 120.0 ?
Cl Cs Cl 15_556 13_666 120.0 ?
Cl Cs Cl 15_666 13_666 54.76(2) ?
Cl Cs Cl 14_556 13_666 65.24(2) ?
Cl Cs Cl 13_566 3_566 57.753(14) ?
Cl Cs Cl 14_566 3_566 57.753(14) ?
Cl Cs Cl 15_556 3_566 91.574(5) ?
Cl Cs Cl 15_666 3_566 91.574(5) ?
Cl Cs Cl 14_556 3_566 120.405(11) ?
Cl Cs Cl 13_666 3_566 120.405(11) ?
Cl Cs Cl 13_566 3_565 57.753(14) ?
Cl Cs Cl 14_566 3_565 57.753(14) ?
Cl Cs Cl 15_556 3_565 91.574(5) ?
Cl Cs Cl 15_666 3_565 91.574(5) ?
Cl Cs Cl 14_556 3_565 120.405(11) ?
Cl Cs Cl 13_666 3_565 120.405(11) ?
Cl Cs Cl 3_566 3_565 106.13(3) ?
Cl Cs Cl 13_566 . 91.574(5) ?
Cl Cs Cl 14_566 . 120.405(11) ?
Cl Cs Cl 15_556 . 57.753(14) ?
Cl Cs Cl 15_666 . 120.405(11) ?
Cl Cs Cl 14_556 . 57.753(14) ?
Cl Cs Cl 13_666 . 91.574(5) ?
Cl Cs Cl 3_566 . 145.032(13) ?
Cl Cs Cl 3_565 . 62.72(3) ?
Cl Cs Cl 13_566 1_556 91.574(5) ?
Cl Cs Cl 14_566 1_556 120.405(11) ?
Cl Cs Cl 15_556 1_556 57.753(14) ?
Cl Cs Cl 15_666 1_556 120.405(11) ?
Cl Cs Cl 14_556 1_556 57.753(14) ?
Cl Cs Cl 13_666 1_556 91.574(5) ?
Cl Cs Cl 3_566 1_556 62.72(3) ?
Cl Cs Cl 3_565 1_556 145.032(13) ?
Cl Cs Cl . 1_556 106.13(3) ?
Cl Cs Cl 13_566 2_666 120.405(11) ?
Cl Cs Cl 14_566 2_666 91.574(5) ?
Cl Cs Cl 15_556 2_666 120.405(11) ?
Cl Cs Cl 15_666 2_666 57.753(14) ?
Cl Cs Cl 14_556 2_666 91.574(5) ?
Cl Cs Cl 13_666 2_666 57.753(14) ?
Cl Cs Cl 3_566 2_666 62.72(3) ?
Cl Cs Cl 3_565 2_666 145.032(13) ?
Cl Cs Cl . 2_666 145.032(13) ?
Cl Cs Cl 1_556 2_666 62.72(3) ?
Cl Cs Cl 13_566 2_665 120.405(11) ?
Cl Cs Cl 14_566 2_665 91.574(5) ?
Cl Cs Cl 15_556 2_665 120.405(11) ?
Cl Cs Cl 15_666 2_665 57.753(14) ?
Cl Cs Cl 14_556 2_665 91.574(5) ?
Cl Cs Cl 13_666 2_665 57.753(14) ?
Cl Cs Cl 3_566 2_665 145.032(13) ?
Cl Cs Cl 3_565 2_665 62.72(3) ?
Cl Cs Cl . 2_665 62.72(3) ?
Cl Cs Cl 1_556 2_665 145.032(13) ?
Cl Cs Cl 2_666 2_665 106.13(3) ?
Cl Ni Cl . 15 93.84(2) yes
Cl Ni Cl . 3 86.16(2) yes
Cl Ni Cl 15 3 180.0 yes
Cl Ni Cl 13 15 86.16(2) ?
Cl Ni Cl . 13 180.0 ?
Cl Ni Cl 13 3 93.84(2) ?
Cl Ni Cl . 14 93.84(2) ?
Cl Ni Cl 13 14 86.16(2) ?
Cl Ni Cl 15 14 86.16(2) ?
Cl Ni Cl 3 14 93.84(2) ?
Cl Ni Cl . 2 86.16(2) ?
Cl Ni Cl 13 2 93.84(2) ?
Cl Ni Cl 15 2 93.84(2) ?
Cl Ni Cl 3 2 86.16(2) ?
Cl Ni Cl 14 2 180.0 ?
Cl Ni Ni . 4 52.06(2) ?
Cl Ni Ni 13 4 127.94(2) ?
Cl Ni Ni 15 4 127.94(2) ?
Cl Ni Ni 3 4 52.06(2) ?
Cl Ni Ni 14 4 127.94(2) ?
Cl Ni Ni 2 4 52.06(2) ?
Cl Ni Ni . 4_554 127.94(2) ?
Cl Ni Ni 13 4_554 52.06(2) ?
Cl Ni Ni 15 4_554 52.06(2) ?
Cl Ni Ni 3 4_554 127.94(2) ?
Cl Ni Ni 14 4_554 52.06(2) ?
Cl Ni Ni 2 4_554 127.94(2) ?
Ni Ni Ni 4 4_554 180.0 ?
Cl Ni Cs . 13_566 54.630(5) ?
Cl Ni Cs 13 13_566 125.370(5) ?
Cl Ni Cs 15 13_566 57.68(3) ?
Cl Ni Cs 3 13_566 122.32(3) ?
Cl Ni Cs 14 13_566 125.370(5) ?
Cl Ni Cs 2 13_566 54.630(5) ?
Ni Ni Cs 4 13_566 70.256(10) ?
Ni Ni Cs 4_554 13_566 109.744(10) ?
Cl Ni Cs . 1_544 125.370(5) ?
Cl Ni Cs 13 1_544 54.630(5) ?
Cl Ni Cs 15 1_544 122.32(3) ?
Cl Ni Cs 3 1_544 57.68(3) ?
Cl Ni Cs 14 1_544 54.630(5) ?
Cl Ni Cs 2 1_544 125.370(5) ?
Ni Ni Cs 4 1_544 109.744(10) ?
Ni Ni Cs 4_554 1_544 70.256(10) ?
Cs Ni Cs 13_566 1_544 180.0 ?
Cl Ni Cs . 1_554 57.68(3) ?
Cl Ni Cs 13 1_554 122.32(3) ?
Cl Ni Cs 15 1_554 54.630(5) ?
Cl Ni Cs 3 1_554 125.370(5) ?
Cl Ni Cs 14 1_554 54.630(5) ?
Cl Ni Cs 2 1_554 125.370(5) ?
Ni Ni Cs 4 1_554 109.744(10) ?
Ni Ni Cs 4_554 1_554 70.256(9) ?
Cs Ni Cs 13_566 1_554 70.803(10) ?
Cs Ni Cs 1_544 1_554 109.197(10) ?
Cl Ni Cs . 13_556 122.32(3) ?
Cl Ni Cs 13 13_556 57.68(3) ?
Cl Ni Cs 15 13_556 125.370(5) ?
Cl Ni Cs 3 13_556 54.630(5) ?
Cl Ni Cs 14 13_556 125.370(5) ?
Cl Ni Cs 2 13_556 54.630(5) ?
Ni Ni Cs 4 13_556 70.256(9) ?
Ni Ni Cs 4_554 13_556 109.744(10) ?
Cs Ni Cs 13_566 13_556 109.197(10) ?
Cs Ni Cs 1_544 13_556 70.803(10) ?
Cs Ni Cs 1_554 13_556 180.0 ?
Ni Cl Ni . 4 75.88(3) ?
Ni Cl Cs . 13_566 92.065(6) ?
Ni Cl Cs 4 13_566 92.065(6) ?
Ni Cl Cs . 13_666 92.065(6) ?
Ni Cl Cs 4 13_666 92.065(6) ?
Cs Cl Cs 13_566 13_666 174.76(2) ?
Ni Cl Cs . . 164.874(13) ?
Ni Cl Cs 4 . 88.99(3) ?
Cs Cl Cs 13_566 . 88.426(5) ?
Cs Cl Cs 13_666 . 88.426(5) ?
Ni Cl Cs . 1_554 88.99(3) ?
Ni Cl Cs 4 1_554 164.874(13) ?
Cs Cl Cs 13_566 1_554 88.426(5) ?
Cs Cl Cs 13_666 1_554 88.426(5) ?
Cs Cl Cs . 1_554 106.13(3) ?

loop_
_geom_bond_atom_site_label_1
_geom_bond_atom_site_label_2
_geom_bond_site_symmetry_2
_geom_bond_distance
_geom_bond_publ_flag
Cs Cl 13_566 3.5893(5) yes
Cs Cl 14_566 3.5893(5) ?
Cs Cl 15_556 3.5893(5) ?
Cs Cl 15_666 3.5893(5) ?
Cs Cl 14_556 3.5893(5) ?
Cs Cl 13_666 3.5892(5) ?
Cs Cl 3_566 3.7181(12) yes
Cs Cl 3_565 3.7181(13) ?
Cs Cl . 3.7181(13) ?
Cs Cl 1_556 3.7181(12) ?
Cs Cl 2_666 3.7181(12) ?
Cs Cl 2_665 3.7181(13) ?
Ni Cl . 2.4169(6) yes
Ni Cl 13 2.4169(6) ?
Ni Cl 15 2.4169(6) ?
Ni Cl 3 2.4169(6) ?
Ni Cl 14 2.4169(6) ?
Ni Cl 2 2.4169(6) ?
Ni Ni 4 2.9720(15) ?
Ni Ni 4_554 2.9720(15) ?
Ni Cs 13_566 4.3988(6) ?
Ni Cs 1_544 4.3988(6) ?
Ni Cs 1_554 4.3988(6) ?
Ni Cs 13_556 4.3988(6) ?
Cl Ni 4 2.4169(6) ?
Cl Cs 13_566 3.5892(5) ?
Cl Cs 13_666 3.5893(5) ?
Cl Cs 1_554 3.7181(12) ?
